data_2235465
loop_
_publ_author_name
'Chaudhry, Faryal'
'Tahir, M. Nawaz'
'Khan, Misbahul Ain'
'Ather, Abdul Qayyum'
'Asif, Nadia'

_publ_section_title
;
 (4<i>Z</i>)-4-[(2<i>E</i>)-1-Hydroxy-3-(3-nitrophenyl)prop-2-en-1-ylidene]-3-methyl-1-(4-methylphenyl)-1<i>H</i>-pyrazol-5(4<i>H</i>)-one
;
_journal_coeditor_code HB6835
_journal_issue 7
_journal_name_full 'Acta Crystallographica Section E'
_journal_page_first o2044
_journal_paper_doi 10.1107/S1600536812025238
_journal_volume 68
_journal_year 2012
_chemical_formula_iupac 'C20 H17 N3 O4'
_chemical_formula_moiety 'C20 H17 N3 O4'
_chemical_formula_sum 'C20 H17 N3 O4'
_chemical_formula_weight 363.37
_chemical_name_systematic
;
(4<i>Z</i>)-4-[(2<i>E</i>)-1-Hydroxy-3-(3-nitrophenyl)prop-2-en-1-ylidene]-
3-methyl-1-(4-methylphenyl)-1<i>H</i>-pyrazol-5(4<i>H</i>)-one
;
_space_group_IT_number 15
_symmetry_cell_setting monoclinic
_symmetry_space_group_name_Hall '-C 2yc'
_symmetry_space_group_name_H-M 'C 1 2/c 1'
_atom_sites_solution_hydrogens geom
_atom_sites_solution_primary direct
_atom_sites_solution_secondary difmap
_audit_creation_method SHELXL-97
_cell_angle_alpha 90
_cell_angle_beta 121.188(4)
_cell_angle_gamma 90
_cell_formula_units_Z 8
_cell_length_a 19.8712(16)
_cell_length_b 12.1917(10)
_cell_length_c 16.733(2)
_cell_measurement_reflns_used 1823
_cell_measurement_temperature 296(2)
_cell_measurement_theta_max 26.00
_cell_measurement_theta_min 2.06
_cell_volume 3467.9(6)
_computing_cell_refinement 'SAINT (Bruker, 2009)'
_computing_data_collection 'APEX2 (Bruker, 2009)'
_computing_data_reduction 'SAINT (Bruker, 2009)'
_computing_molecular_graphics 'ORTEP-3 for Windows (Farrugia, 1997) and PLATON (Spek, 2009)'
_computing_publication_material
;
WinGX (Farrugia, 1999) and PLATON (Spek, 2009)
;
_computing_structure_refinement 'SHELXL97 (Sheldrick, 2008)'
_computing_structure_solution 'SHELXS97 (Sheldrick, 2008)'
_diffrn_ambient_temperature 296(2)
_diffrn_detector_area_resol_mean 8.00
_diffrn_measured_fraction_theta_full 0.973
_diffrn_measured_fraction_theta_max 0.973
_diffrn_measurement_device_type 'Bruker Kappa APEXII CCD'
_diffrn_measurement_method \w
_diffrn_radiation_monochromator graphite
_diffrn_radiation_source 'fine-focus sealed tube'
_diffrn_radiation_type MoK\a
_diffrn_radiation_wavelength 0.71073
_diffrn_reflns_av_R_equivalents 0.0392
_diffrn_reflns_av_sigmaI/netI 0.0557
_diffrn_reflns_limit_h_max 24
_diffrn_reflns_limit_h_min -22
_diffrn_reflns_limit_k_max 15
_diffrn_reflns_limit_k_min -15
_diffrn_reflns_limit_l_max 13
_diffrn_reflns_limit_l_min -20
_diffrn_reflns_number 12231
_diffrn_reflns_theta_full 26.00
_diffrn_reflns_theta_max 26.00
_diffrn_reflns_theta_min 2.06
_diffrn_standards_number 0
_exptl_absorpt_coefficient_mu 0.099
_exptl_absorpt_correction_T_max 0.983
_exptl_absorpt_correction_T_min 0.972
_exptl_absorpt_correction_type multi-scan
_exptl_absorpt_process_details '(SADABS; Bruker, 2005)'
_exptl_crystal_colour orange
_exptl_crystal_density_diffrn 1.390
_exptl_crystal_density_method 'not measured'
_exptl_crystal_description rod
_exptl_crystal_F_000 1520
_exptl_crystal_size_max 0.35
_exptl_crystal_size_mid 0.18
_exptl_crystal_size_min 0.17
_refine_diff_density_max 0.160
_refine_diff_density_min -0.216
_refine_ls_goodness_of_fit_ref 1.015
_refine_ls_hydrogen_treatment constr
_refine_ls_matrix_type full
_refine_ls_number_parameters 247
_refine_ls_number_reflns 3328
_refine_ls_number_restraints 0
_refine_ls_restrained_S_all 1.015
_refine_ls_R_factor_all 0.1160
_refine_ls_R_factor_gt 0.0522
_refine_ls_shift/su_max 0.000
_refine_ls_shift/su_mean 0.000
_refine_ls_structure_factor_coef Fsqd
_refine_ls_weighting_details 'calc w=1/[\s^2^(Fo^2^)+(0.0688P)^2^] where P=(Fo^2^+2Fc^2^)/3'
_refine_ls_weighting_scheme calc
_refine_ls_wR_factor_gt 0.1160
_refine_ls_wR_factor_ref 0.1426
_reflns_number_gt 1823
_reflns_number_total 3328
_reflns_threshold_expression I>2\s(I)
_cod_data_source_file hb6835.cif
_cod_data_source_block I
_cod_original_sg_symbol_H-M 'C 2/c'
_cod_database_code 2235465
_cod_database_fobs_code 2235465

loop_
_symmetry_equiv_pos_site_id
_symmetry_equiv_pos_as_xyz
1 x,y,z
2 -x,y,1/2-z
3 -x,-y,-z
4 x,-y,1/2+z
5 1/2+x,1/2+y,z
6 1/2-x,1/2+y,1/2-z
7 1/2-x,1/2-y,-z
8 1/2+x,1/2-y,1/2+z

loop_
_atom_site_aniso_label
_atom_site_aniso_U_11
_atom_site_aniso_U_22
_atom_site_aniso_U_33
_atom_site_aniso_U_12
_atom_site_aniso_U_13
_atom_site_aniso_U_23
O1 0.0611(11) 0.0537(9) 0.0678(13) 0.0053(8) 0.0077(10) 0.0014(9)
O2 0.0631(12) 0.0662(11) 0.0690(15) 0.0031(8) 0.0003(10) -0.0037(10)
O3 0.0780(12) 0.0638(11) 0.0603(13) 0.0089(9) 0.0141(10) -0.0164(10)
O4 0.0616(12) 0.0917(13) 0.0686(14) 0.0114(10) -0.0097(11) -0.0236(11)
N1 0.0395(10) 0.0538(10) 0.0368(11) 0.0017(8) 0.0119(9) 0.0074(9)
N2 0.0505(11) 0.0524(11) 0.0455(13) -0.0008(9) 0.0091(11) 0.0111(10)
N3 0.0515(12) 0.0620(13) 0.0438(14) 0.0006(10) 0.0127(11) -0.0069(11)
C1 0.0357(11) 0.0600(14) 0.0367(14) 0.0024(10) 0.0158(11) 0.0056(12)
C2 0.0492(13) 0.0615(14) 0.0434(15) 0.0006(11) 0.0156(13) 0.0049(13)
C3 0.0494(14) 0.0755(17) 0.0424(16) -0.0071(12) 0.0138(13) -0.0026(14)
C4 0.0393(12) 0.0889(18) 0.0383(14) 0.0042(13) 0.0147(12) 0.0052(15)
C5 0.0512(14) 0.0725(17) 0.0488(17) 0.0145(12) 0.0154(14) 0.0123(14)
C6 0.0497(14) 0.0627(15) 0.0462(16) 0.0065(11) 0.0161(13) 0.0020(12)
C7 0.0519(14) 0.118(2) 0.0482(17) 0.0107(15) 0.0090(14) 0.0060(17)
C8 0.0438(13) 0.0600(14) 0.0410(15) -0.0024(10) 0.0121(12) 0.0089(12)
C9 0.0701(17) 0.0590(15) 0.071(2) -0.0015(13) 0.0023(16) 0.0208(15)
C10 0.0364(11) 0.0599(14) 0.0382(13) -0.0017(10) 0.0148(11) 0.0039(12)
C11 0.0426(13) 0.0560(14) 0.0432(15) 0.0002(11) 0.0169(12) 0.0001(12)
C12 0.0452(13) 0.0583(14) 0.0481(16) 0.0013(11) 0.0192(13) 0.0009(13)
C13 0.0395(12) 0.0648(14) 0.0394(15) -0.0024(11) 0.0108(12) -0.0002(13)
C14 0.0469(13) 0.0640(14) 0.0457(16) 0.0008(11) 0.0164(13) 0.0018(13)
C15 0.0394(12) 0.0590(14) 0.0367(13) -0.0045(10) 0.0160(11) -0.0026(12)
C16 0.0458(12) 0.0510(12) 0.0426(14) 0.0001(10) 0.0187(12) -0.0044(12)
C17 0.0406(12) 0.0556(13) 0.0352(13) -0.0061(10) 0.0146(12) -0.0081(12)
C18 0.0424(12) 0.0589(14) 0.0462(15) 0.0034(11) 0.0141(12) 0.0009(13)
C19 0.0539(14) 0.0516(13) 0.0542(17) -0.0058(11) 0.0150(14) -0.0048(13)
C20 0.0475(13) 0.0571(14) 0.0496(16) -0.0116(11) 0.0159(13) -0.0092(13)

loop_
_atom_site_type_symbol
_atom_site_label
_atom_site_fract_x
_atom_site_fract_y
_atom_site_fract_z
_atom_site_U_iso_or_equiv
_atom_site_thermal_displace_type
_atom_site_occupancy
_atom_site_disorder_group
O O1 -0.08035(9) 0.17748(13) 0.26833(13) 0.0730(6) Uani 1.000 -16
O O2 0.04784(9) 0.17674(14) 0.42872(13) 0.0821(7) Uani 1.000 -16
O O3 0.36766(10) 0.22769(14) 0.89614(12) 0.0776(7) Uani 1.000 -16
O O4 0.45928(10) 0.10845(15) 0.95844(14) 0.0945(8) Uani 1.000 -16
N N1 -0.12499(10) -0.00138(14) 0.21735(13) 0.0471(6) Uani 1.000 -16
N N2 -0.09808(10) -0.10774(14) 0.24985(14) 0.0569(7) Uani 1.000 -16
N N3 0.39439(11) 0.13844(17) 0.89657(14) 0.0581(8) Uani 1.000 -16
C C1 -0.19601(12) 0.01116(18) 0.12989(15) 0.0455(8) Uani 1.000 -16
C C2 -0.23410(13) -0.0800(2) 0.07708(16) 0.0553(8) Uani 1.000 -16
C C3 -0.30350(13) -0.0687(2) -0.00721(17) 0.0605(9) Uani 1.000 -16
C C4 -0.33702(12) 0.0320(2) -0.04231(17) 0.0580(9) Uani 1.000 -16
C C5 -0.29776(13) 0.1220(2) 0.01114(18) 0.0625(9) Uani 1.000 -16
C C6 -0.22799(13) 0.11356(19) 0.09640(17) 0.0570(9) Uani 1.000 -16
C C7 -0.41344(14) 0.0434(3) -0.13425(18) 0.0807(10) Uani 1.000 -16
C C8 -0.03201(13) -0.09808(19) 0.32890(17) 0.0529(8) Uani 1.000 -16
C C9 0.01174(15) -0.19835(19) 0.3795(2) 0.0829(10) Uani 1.000 -16
C C10 -0.01225(12) 0.01440(18) 0.35383(16) 0.0470(7) Uani 1.000 -16
C C11 -0.07411(12) 0.07485(18) 0.27784(16) 0.0498(8) Uani 1.000 -16
C C12 0.04790(12) 0.06930(19) 0.42923(16) 0.0529(8) Uani 1.000 -16
C C13 0.11229(12) 0.01857(19) 0.51147(15) 0.0524(8) Uani 1.000 -16
C C14 0.16670(12) 0.07441(19) 0.58368(16) 0.0558(8) Uani 1.000 -16
C C15 0.23504(12) 0.03180(18) 0.66822(15) 0.0468(8) Uani 1.000 -16
C C16 0.28189(12) 0.10222(17) 0.74142(16) 0.0484(7) Uani 1.000 -16
C C17 0.34695(11) 0.06209(17) 0.82033(15) 0.0462(7) Uani 1.000 -16
C C18 0.36860(12) -0.04585(19) 0.83085(17) 0.0533(8) Uani 1.000 -16
C C19 0.32218(13) -0.11635(19) 0.75823(18) 0.0594(9) Uani 1.000 -16
C C20 0.25664(13) -0.07833(19) 0.67876(17) 0.0558(8) Uani 1.000 -16
H H2 -0.21290 -0.14941 0.09841 0.0664 Uiso 1.000 -16
H H2A 0.00843 0.19892 0.38131 0.0985 Uiso 1.000 -16
H H3 -0.32857 -0.13128 -0.04158 0.0726 Uiso 1.000 -16
H H5 -0.31886 0.19129 -0.01079 0.0749 Uiso 1.000 -16
H H6 -0.20295 0.17621 0.13074 0.0684 Uiso 1.000 -16
H H7A -0.41585 -0.01104 -0.17713 0.1210 Uiso 1.000 -16
H H7B -0.41647 0.11515 -0.15951 0.1210 Uiso 1.000 -16
H H7C -0.45667 0.03326 -0.12467 0.1210 Uiso 1.000 -16
H H9A 0.01385 -0.20300 0.43799 0.1245 Uiso 1.000 -16
H H9B 0.06423 -0.19504 0.39072 0.1245 Uiso 1.000 -16
H H9C -0.01457 -0.26184 0.34237 0.1245 Uiso 1.000 -16
H H13 0.11552 -0.05758 0.51357 0.0629 Uiso 1.000 -16
H H14 0.16074 0.15024 0.58025 0.0669 Uiso 1.000 -16
H H16 0.26930 0.17631 0.73710 0.0581 Uiso 1.000 -16
H H18 0.41302 -0.07088 0.88501 0.0640 Uiso 1.000 -16
H H19 0.33541 -0.19024 0.76316 0.0712 Uiso 1.000 -16
H H20 0.22594 -0.12729 0.63083 0.0669 Uiso 1.000 -16

loop_
_atom_type_symbol
_atom_type_description
_atom_type_scat_dispersion_real
_atom_type_scat_dispersion_imag
_atom_type_scat_source
C C 0.0033 0.0016 'International Tables Vol C Tables 4.2.6.8 and 6.1.1.4'
H H 0.0000 0.0000 'International Tables Vol C Tables 4.2.6.8 and 6.1.1.4'
N N 0.0061 0.0033 'International Tables Vol C Tables 4.2.6.8 and 6.1.1.4'
O O 0.0106 0.0060 'International Tables Vol C Tables 4.2.6.8 and 6.1.1.4'

loop_
_geom_angle_atom_site_label_1
_geom_angle_atom_site_label_2
_geom_angle_atom_site_label_3
_geom_angle
_geom_angle_publ_flag
C12 O2 H2A 109.00 no
N2 N1 C11 110.88(18) no
C1 N1 C11 130.70(18) no
N2 N1 C1 118.39(17) no
N1 N2 C8 107.02(18) no
O3 N3 C17 119.0(2) no
O4 N3 C17 118.1(2) no
O3 N3 O4 122.9(2) no
N1 C1 C6 121.2(2) no
C2 C1 C6 119.0(2) no
N1 C1 C2 119.8(2) no
C1 C2 C3 120.2(2) no
C2 C3 C4 122.3(2) no
C3 C4 C7 121.8(2) no
C5 C4 C7 121.5(2) no
C3 C4 C5 116.7(2) no
C4 C5 C6 122.6(2) no
C1 C6 C5 119.3(2) no
N2 C8 C9 119.4(2) no
N2 C8 C10 111.4(2) no
C9 C8 C10 129.3(2) no
C8 C10 C12 135.2(2) no
C11 C10 C12 120.0(2) no
C8 C10 C11 104.8(2) no
O1 C11 C10 127.3(2) no
N1 C11 C10 105.93(19) no
O1 C11 N1 126.7(2) no
O2 C12 C13 115.6(2) no
C10 C12 C13 125.7(2) no
O2 C12 C10 118.8(2) no
C12 C13 C14 123.6(2) no
C13 C14 C15 127.9(2) no
C14 C15 C20 122.5(2) no
C16 C15 C20 117.6(2) no
C14 C15 C16 119.9(2) no
C15 C16 C17 119.7(2) no
N3 C17 C18 118.9(2) no
C16 C17 C18 122.9(2) no
N3 C17 C16 118.21(19) no
C17 C18 C19 117.6(2) no
C18 C19 C20 120.6(2) no
C15 C20 C19 121.6(2) no
C1 C2 H2 120.00 no
C3 C2 H2 120.00 no
C2 C3 H3 119.00 no
C4 C3 H3 119.00 no
C4 C5 H5 119.00 no
C6 C5 H5 119.00 no
C1 C6 H6 120.00 no
C5 C6 H6 120.00 no
C4 C7 H7A 109.00 no
C4 C7 H7B 109.00 no
C4 C7 H7C 109.00 no
H7A C7 H7B 109.00 no
H7A C7 H7C 109.00 no
H7B C7 H7C 109.00 no
C8 C9 H9A 109.00 no
C8 C9 H9B 109.00 no
C8 C9 H9C 109.00 no
H9A C9 H9B 110.00 no
H9A C9 H9C 110.00 no
H9B C9 H9C 109.00 no
C12 C13 H13 118.00 no
C14 C13 H13 118.00 no
C13 C14 H14 116.00 no
C15 C14 H14 116.00 no
C15 C16 H16 120.00 no
C17 C16 H16 120.00 no
C17 C18 H18 121.00 no
C19 C18 H18 121.00 no
C18 C19 H19 120.00 no
C20 C19 H19 120.00 no
C15 C20 H20 119.00 no
C19 C20 H20 119.00 no

loop_
_geom_bond_atom_site_label_1
_geom_bond_atom_site_label_2
_geom_bond_distance
_geom_bond_publ_flag
O1 C11 1.259(3) no
O2 C12 1.310(3) no
O3 N3 1.209(3) no
O4 N3 1.219(3) no
O2 H2A 0.8200 no
N1 C1 1.421(3) no
N1 C11 1.360(3) no
N1 N2 1.401(2) no
N2 C8 1.300(3) no
N3 C17 1.462(3) no
C1 C2 1.377(3) no
C1 C6 1.381(3) no
C2 C3 1.377(4) no
C3 C4 1.375(3) no
C4 C5 1.375(4) no
C4 C7 1.508(4) no
C5 C6 1.386(4) no
C8 C10 1.428(3) no
C8 C9 1.485(4) no
C10 C11 1.433(3) no
C10 C12 1.381(3) no
C12 C13 1.446(3) no
C13 C14 1.319(3) no
C14 C15 1.458(3) no
C15 C20 1.393(3) no
C15 C16 1.387(3) no
C16 C17 1.373(3) no
C17 C18 1.367(3) no
C18 C19 1.380(3) no
C19 C20 1.373(4) no
C2 H2 0.9300 no
C3 H3 0.9300 no
C5 H5 0.9300 no
C6 H6 0.9300 no
C7 H7A 0.9600 no
C7 H7B 0.9600 no
C7 H7C 0.9600 no
C9 H9A 0.9600 no
C9 H9B 0.9600 no
C9 H9C 0.9600 no
C13 H13 0.9300 no
C14 H14 0.9300 no
C16 H16 0.9300 no
C18 H18 0.9300 no
C19 H19 0.9300 no
C20 H20 0.9300 no

loop_
_geom_hbond_atom_site_label_D
_geom_hbond_atom_site_label_H
_geom_hbond_atom_site_label_A
_geom_hbond_site_symmetry_A
_geom_hbond_distance_DH
_geom_hbond_distance_HA
_geom_hbond_distance_DA
_geom_hbond_angle_DHA
_geom_hbond_publ_flag
O2 H2A O1 . 0.82 1.82 2.571(3) 152 yes
C6 H6 O1 . 0.93 2.33 2.958(3) 125 yes
C18 H18 O4 3_657 0.93 2.57 3.496(3) 171 yes
C20 H20 O3 6_546 0.93 2.43 3.172(3) 136 yes

loop_
_geom_torsion_atom_site_label_1
_geom_torsion_atom_site_label_2
_geom_torsion_atom_site_label_3
_geom_torsion_atom_site_label_4
_geom_torsion
_geom_torsion_publ_flag
C1 N1 N2 C8 178.4(2) no
C11 N1 N2 C8 0.1(3) no
N2 N1 C1 C2 -3.6(4) no
N2 N1 C1 C6 176.3(2) no
C11 N1 C1 C2 174.2(3) no
C11 N1 C1 C6 -5.8(4) no
N2 N1 C11 O1 178.6(3) no
N2 N1 C11 C10 -1.2(3) no
C1 N1 C11 O1 0.6(5) no
C1 N1 C11 C10 -179.1(3) no
N1 N2 C8 C9 -178.7(2) no
N1 N2 C8 C10 1.0(3) no
O3 N3 C17 C16 14.1(4) no
O3 N3 C17 C18 -165.3(2) no
O4 N3 C17 C16 -166.5(2) no
O4 N3 C17 C18 14.1(4) no
N1 C1 C2 C3 179.2(2) no
C6 C1 C2 C3 -0.8(4) no
N1 C1 C6 C5 -179.4(3) no
C2 C1 C6 C5 0.6(4) no
C1 C2 C3 C4 0.6(4) no
C2 C3 C4 C5 -0.1(4) no
C2 C3 C4 C7 -179.4(3) no
C3 C4 C5 C6 -0.2(4) no
C7 C4 C5 C6 179.2(3) no
C4 C5 C6 C1 -0.1(4) no
N2 C8 C10 C11 -1.7(3) no
N2 C8 C10 C12 177.5(3) no
C9 C8 C10 C11 178.0(3) no
C9 C8 C10 C12 -2.8(5) no
C8 C10 C11 O1 -178.1(3) no
C8 C10 C11 N1 1.7(3) no
C12 C10 C11 O1 2.6(4) no
C12 C10 C11 N1 -177.7(2) no
C8 C10 C12 O2 179.6(3) no
C8 C10 C12 C13 -1.2(5) no
C11 C10 C12 O2 -1.3(4) no
C11 C10 C12 C13 177.9(3) no
O2 C12 C13 C14 2.3(4) no
C10 C12 C13 C14 -177.0(3) no
C12 C13 C14 C15 -177.9(3) no
C13 C14 C15 C16 -173.4(3) no
C13 C14 C15 C20 7.5(5) no
C14 C15 C16 C17 -178.9(2) no
C20 C15 C16 C17 0.2(4) no
C14 C15 C20 C19 178.6(3) no
C16 C15 C20 C19 -0.5(4) no
C15 C16 C17 N3 -179.2(2) no
C15 C16 C17 C18 0.1(4) no
N3 C17 C18 C19 179.2(2) no
C16 C17 C18 C19 -0.1(4) no
C17 C18 C19 C20 -0.2(4) no
C18 C19 C20 C15 0.5(4) no
